data_2230900
loop_
_publ_author_name
'Lv, Yao-Kang'
'Gan, Li-Hua'
'Xu, Liang'
'Zheng, Hao-Wen'
'Liu, Cao'

_publ_section_title
;
 Poly[dimethylammonium [aquadi-\m~2~-oxalato-yttriate(III)] trihydrate]
;
_journal_coeditor_code WM2489
_journal_issue 7
_journal_name_full 'Acta Crystallographica Section E'
_journal_page_first m837
_journal_page_last m838
_journal_paper_doi 10.1107/S1600536811019209
_journal_volume 67
_journal_year 2011
_chemical_formula_iupac '(C2 H8 N) [Y (C2 O4)2 (H2 O)], 3H2 O'
_chemical_formula_moiety 'C2 H8 N +, C4 H2 O9 Y -, 3(H2 O) '
_chemical_formula_sum 'C6 H16 N O12 Y'
_chemical_formula_weight 383.11
_chemical_name_systematic
;
Poly[dimethylammonium [aquadi-\m~2~-oxalato-yttriate(III)] trihydrate]
;
_space_group_IT_number 14
_symmetry_cell_setting monoclinic
_symmetry_space_group_name_Hall '-P 2ybc'
_symmetry_space_group_name_H-M 'P 1 21/c 1'
_atom_sites_solution_hydrogens geom
_atom_sites_solution_primary direct
_atom_sites_solution_secondary difmap
_cell_angle_alpha 90.00
_cell_angle_beta 122.4600(10)
_cell_angle_gamma 90.00
_cell_formula_units_Z 4
_cell_length_a 9.60080(10)
_cell_length_b 11.5422(2)
_cell_length_c 14.2886(2)
_cell_measurement_reflns_used 2287
_cell_measurement_temperature 293(2)
_cell_measurement_theta_max 28.00
_cell_measurement_theta_min 1.98
_cell_volume 1336.00(4)
_computing_cell_refinement 'SAINT (Bruker, 2006)'
_computing_data_collection 'APEX2 (Bruker, 2006)'
_computing_data_reduction 'SAINT (Bruker, 2006)'
_computing_molecular_graphics 'DIAMOND (Brandenburg & Putz, 2004)'
_computing_publication_material 'SHELXTL (Sheldrick, 2008)'
_computing_structure_refinement 'SHELXL97 (Sheldrick, 2008)'
_computing_structure_solution 'SHELXS97 (Sheldrick, 2008)'
_diffrn_ambient_temperature 293(2)
_diffrn_measured_fraction_theta_full 0.996
_diffrn_measured_fraction_theta_max 0.996
_diffrn_measurement_device_type 'Bruker APEXII area-detector'
_diffrn_measurement_method \w
_diffrn_radiation_monochromator graphite
_diffrn_radiation_source 'fine-focus sealed tube'
_diffrn_radiation_type MoK\a
_diffrn_radiation_wavelength 0.71073
_diffrn_reflns_av_R_equivalents 0.0437
_diffrn_reflns_av_sigmaI/netI 0.0405
_diffrn_reflns_limit_h_max 12
_diffrn_reflns_limit_h_min -12
_diffrn_reflns_limit_k_max 14
_diffrn_reflns_limit_k_min -14
_diffrn_reflns_limit_l_max 18
_diffrn_reflns_limit_l_min -18
_diffrn_reflns_number 11935
_diffrn_reflns_theta_full 27.45
_diffrn_reflns_theta_max 27.45
_diffrn_reflns_theta_min 2.94
_diffrn_standards_decay_% 0
_diffrn_standards_interval_count 0
_diffrn_standards_interval_time 0
_diffrn_standards_number 0
_exptl_absorpt_coefficient_mu 4.428
_exptl_absorpt_correction_T_max 0.43
_exptl_absorpt_correction_T_min 0.36
_exptl_absorpt_correction_type multi-scan
_exptl_absorpt_process_details '(SADABS; Sheldrick, 1996)'
_exptl_crystal_colour colourless
_exptl_crystal_density_diffrn 1.905
_exptl_crystal_density_method 'not measured'
_exptl_crystal_description block
_exptl_crystal_F_000 776
_exptl_crystal_size_max 0.31
_exptl_crystal_size_mid 0.20
_exptl_crystal_size_min 0.19
_refine_diff_density_max 0.702
_refine_diff_density_min -0.583
_refine_ls_extinction_method none
_refine_ls_goodness_of_fit_ref 1.002
_refine_ls_hydrogen_treatment mixed
_refine_ls_matrix_type full
_refine_ls_number_parameters 207
_refine_ls_number_reflns 3040
_refine_ls_number_restraints 13
_refine_ls_restrained_S_all 1.036
_refine_ls_R_factor_all 0.0507
_refine_ls_R_factor_gt 0.0332
_refine_ls_shift/su_max 0.001
_refine_ls_shift/su_mean 0.000
_refine_ls_structure_factor_coef Fsqd
_refine_ls_weighting_details 'calc w=1/[\s^2^(Fo^2^)+(0.0359P)^2^+1.2217P] where P=(Fo^2^+2Fc^2^)/3'
_refine_ls_weighting_scheme calc
_refine_ls_wR_factor_gt 0.0748
_refine_ls_wR_factor_ref 0.0820
_reflns_number_gt 2384
_reflns_number_total 3040
_reflns_threshold_expression I>2\s(I)
_cod_data_source_file wm2489.cif
_cod_data_source_block I
_cod_original_cell_volume 1336.00(3)
_cod_original_sg_symbol_H-M 'P 21/c'
_cod_database_code 2230900
_cod_database_fobs_code 2230900

loop_
_symmetry_equiv_pos_as_xyz
'x, y, z'
'-x, y+1/2, -z+1/2'
'-x, -y, -z'
'x, -y-1/2, z-1/2'

loop_
_atom_site_type_symbol
_atom_site_label
_atom_site_fract_x
_atom_site_fract_y
_atom_site_fract_z
_atom_site_U_iso_or_equiv
_atom_site_adp_type
_atom_site_calc_flag
_atom_site_refinement_flags
_atom_site_occupancy
_atom_site_symmetry_multiplicity
_atom_site_disorder_assembly
_atom_site_disorder_group
Y Y1 0.61770(3) 0.98846(2) 0.33257(2) 0.01817(10) Uani d . 1 1 . .
O O1 0.7049(3) 0.78990(17) 0.34286(19) 0.0270(5) Uani d . 1 1 . .
O O2 0.6167(3) 0.60733(18) 0.2950(2) 0.0304(6) Uani d . 1 1 . .
O O3 0.3054(3) 0.68334(17) 0.17013(18) 0.0231(5) Uani d . 1 1 . .
O O4 0.3959(3) 0.86535(17) 0.20743(19) 0.0259(5) Uani d . 1 1 . .
O O6 0.5198(3) 0.88268(18) 0.4319(2) 0.0293(5) Uani d . 1 1 . .
O O7 0.5387(3) 1.11238(19) 0.4367(2) 0.0320(6) Uani d . 1 1 . .
O O8 0.8892(3) 0.99123(17) 0.35640(19) 0.0245(5) Uani d D 1 1 . .
O O9 0.8389(3) 0.98964(18) 0.52152(19) 0.0278(5) Uani d . 1 1 . .
O O1W 0.6044(3) 0.9808(2) 0.1578(2) 0.0348(6) Uani d D 1 1 . .
H H1WA 0.617(5) 1.039(2) 0.129(3) 0.042 Uiso d D 1 1 . .
H H1WB 0.568(4) 0.931(2) 0.122(3) 0.042 Uiso d D 1 1 . .
O O2W 1.3774(5) 0.8468(3) 0.9672(3) 0.0649(10) Uani d D 1 1 . .
H H2WA 1.386(6) 0.785(3) 0.946(4) 0.078 Uiso d D 1 1 . .
H H2WB 1.293(4) 0.850(4) 0.965(5) 0.078 Uiso d D 1 1 . .
O O3W 0.8383(7) 0.5082(4) 0.5055(4) 0.1038(17) Uani d D 1 1 . .
H H3WA 0.857(10) 0.539(5) 0.457(5) 0.125 Uiso d D 1 1 . .
H H3WB 0.889(8) 0.444(3) 0.512(6) 0.125 Uiso d D 1 1 . .
O O4W 1.0523(5) 0.7844(3) 0.9661(3) 0.0861(13) Uani d D 1 1 . .
H H4WA 0.959(3) 0.758(5) 0.936(4) 0.103 Uiso d D 1 1 . .
H H4WB 1.103(6) 0.758(5) 1.030(2) 0.103 Uiso d D 1 1 . .
N N1 0.9245(4) 0.6326(3) 0.6962(3) 0.0585(11) Uani d . 1 1 . .
H H1A 0.8928 0.6007 0.7394 0.070 Uiso calc R 1 1 . .
H H1B 0.8808 0.5895 0.6341 0.070 Uiso calc R 1 1 . .
C C1 0.5960(4) 0.7148(2) 0.2919(3) 0.0222(7) Uani d . 1 1 . .
C C2 0.4163(4) 0.7587(2) 0.2166(3) 0.0195(6) Uani d . 1 1 . .
C C3 0.4947(4) 0.9335(3) 0.4984(3) 0.0243(7) Uani d . 1 1 . .
C C4 1.0151(4) 1.0005(2) 0.4524(3) 0.0202(6) Uani d . 1 1 . .
C C5 1.0993(6) 0.6253(6) 0.7531(5) 0.0864(19) Uani d . 1 1 . .
H H5A 1.1314 0.5459 0.7567 0.104 Uiso calc R 1 1 . .
H H5B 1.1476 0.6553 0.8269 0.104 Uiso calc R 1 1 . .
H H5C 1.1370 0.6699 0.7141 0.104 Uiso calc R 1 1 . .
C C6 0.8547(8) 0.7488(5) 0.6652(5) 0.0897(19) Uani d . 1 1 . .
H H6A 0.7365 0.7442 0.6254 0.108 Uiso calc R 1 1 . .
H H6B 0.8872 0.7841 0.6190 0.108 Uiso calc R 1 1 . .
H H6C 0.8944 0.7946 0.7309 0.108 Uiso calc R 1 1 . .

loop_
_atom_site_aniso_label
_atom_site_aniso_U_11
_atom_site_aniso_U_22
_atom_site_aniso_U_33
_atom_site_aniso_U_12
_atom_site_aniso_U_13
_atom_site_aniso_U_23
Y1 0.01775(15) 0.01434(15) 0.01968(16) -0.00007(11) 0.00824(12) -0.00024(11)
O1 0.0193(12) 0.0194(11) 0.0322(14) -0.0013(8) 0.0071(11) -0.0044(9)
O2 0.0264(12) 0.0173(11) 0.0332(14) 0.0029(9) 0.0066(11) -0.0002(9)
O3 0.0203(11) 0.0193(10) 0.0265(13) -0.0017(8) 0.0105(10) -0.0016(9)
O4 0.0232(12) 0.0170(10) 0.0285(13) 0.0016(8) 0.0079(10) 0.0003(9)
O6 0.0347(13) 0.0252(12) 0.0331(15) -0.0039(9) 0.0216(12) -0.0047(10)
O7 0.0424(14) 0.0252(12) 0.0402(16) 0.0045(10) 0.0301(13) 0.0060(10)
O8 0.0195(10) 0.0307(12) 0.0205(11) 0.0009(9) 0.0088(9) -0.0019(9)
O9 0.0209(11) 0.0368(13) 0.0265(12) -0.0014(9) 0.0132(10) -0.0004(10)
O1W 0.0408(14) 0.0346(14) 0.0265(14) -0.0076(12) 0.0165(12) -0.0043(11)
O2W 0.080(3) 0.0390(17) 0.069(2) 0.0025(16) 0.036(2) 0.0072(16)
O3W 0.112(4) 0.095(3) 0.061(3) 0.031(3) 0.017(3) -0.013(2)
O4W 0.070(3) 0.061(2) 0.069(3) -0.0094(19) -0.001(2) 0.0154(19)
N1 0.045(2) 0.071(3) 0.058(3) -0.0039(18) 0.027(2) 0.022(2)
C1 0.0233(16) 0.0187(15) 0.0242(17) 0.0003(11) 0.0124(14) -0.0014(12)
C2 0.0236(17) 0.0206(15) 0.0165(16) -0.0012(11) 0.0121(14) -0.0026(12)
C3 0.0184(14) 0.0272(17) 0.0257(17) -0.0012(12) 0.0108(13) -0.0008(13)
C4 0.0205(14) 0.0145(14) 0.0222(16) 0.0004(11) 0.0092(13) -0.0013(12)
C5 0.046(3) 0.144(6) 0.066(4) -0.004(3) 0.028(3) 0.027(4)
C6 0.110(5) 0.073(4) 0.103(5) 0.024(3) 0.068(4) 0.029(3)

loop_
_atom_type_symbol
_atom_type_description
_atom_type_scat_dispersion_real
_atom_type_scat_dispersion_imag
_atom_type_scat_source
C C 0.0033 0.0016 'International Tables Vol C Tables 4.2.6.8 and 6.1.1.4'
H H 0.0000 0.0000 'International Tables Vol C Tables 4.2.6.8 and 6.1.1.4'
N N 0.0061 0.0033 'International Tables Vol C Tables 4.2.6.8 and 6.1.1.4'
O O 0.0106 0.0060 'International Tables Vol C Tables 4.2.6.8 and 6.1.1.4'
Y Y -2.7962 3.5667 'International Tables Vol C Tables 4.2.6.8 and 6.1.1.4'

loop_
_geom_angle_atom_site_label_1
_geom_angle_atom_site_label_2
_geom_angle_atom_site_label_3
_geom_angle_site_symmetry_1
_geom_angle_site_symmetry_3
_geom_angle
_geom_angle_publ_flag
O3 Y1 O9 2_655 . 85.24(7) ?
O3 Y1 O4 2_655 . 135.57(7) ?
O9 Y1 O4 . . 138.66(8) ?
O3 Y1 O6 2_655 . 135.37(8) ?
O9 Y1 O6 . . 74.17(8) ?
O4 Y1 O6 . . 70.48(8) ?
O3 Y1 O1 2_655 . 143.01(7) ?
O9 Y1 O1 . . 82.37(7) ?
O4 Y1 O1 . . 67.70(7) ?
O6 Y1 O1 . . 73.50(8) ?
O3 Y1 O2 2_655 2_655 67.82(7) ?
O9 Y1 O2 . 2_655 139.01(8) ?
O4 Y1 O2 . 2_655 71.18(7) ?
O6 Y1 O2 . 2_655 103.39(8) ?
O1 Y1 O2 . 2_655 137.25(7) ?
O3 Y1 O1W 2_655 . 82.13(8) ?
O9 Y1 O1W . . 133.57(8) ?
O4 Y1 O1W . . 70.99(8) ?
O6 Y1 O1W . . 139.75(8) ?
O1 Y1 O1W . . 81.59(8) ?
O2 Y1 O1W 2_655 . 74.46(9) ?
O3 Y1 O8 2_655 . 70.84(7) ?
O9 Y1 O8 . . 66.75(7) ?
O4 Y1 O8 . . 124.78(8) ?
O6 Y1 O8 . . 130.44(8) ?
O1 Y1 O8 . . 72.24(7) ?
O2 Y1 O8 2_655 . 126.06(8) ?
O1W Y1 O8 . . 66.89(8) ?
O3 Y1 O7 2_655 . 70.02(7) ?
O9 Y1 O7 . . 71.75(8) ?
O4 Y1 O7 . . 111.09(8) ?
O6 Y1 O7 . . 66.06(8) ?
O1 Y1 O7 . . 136.38(8) ?
O2 Y1 O7 2_655 . 70.27(8) ?
O1W Y1 O7 . . 141.16(8) ?
O8 Y1 O7 . . 124.12(8) ?
C1 O1 Y1 . . 117.95(18) ?
C1 O2 Y1 . 2_645 117.94(19) ?
C2 O3 Y1 . 2_645 118.85(19) ?
C2 O4 Y1 . . 119.03(19) ?
C3 O6 Y1 . . 120.4(2) ?
C3 O7 Y1 3_676 . 119.2(2) ?
C4 O8 Y1 . . 118.9(2) ?
C4 O9 Y1 3_776 . 121.0(2) ?
Y1 O1W H1WA . . 122(3) ?
Y1 O1W H1WB . . 119(3) ?
H1WA O1W H1WB . . 117(3) ?
H2WA O2W H2WB . . 110(3) ?
H3WA O3W H3WB . . 95(7) ?
H4WA O4W H4WB . . 106(3) ?
C5 N1 C6 . . 115.9(5) ?
C5 N1 H1A . . 108.3 ?
C6 N1 H1A . . 108.3 ?
C5 N1 H1B . . 108.3 ?
C6 N1 H1B . . 108.3 ?
H1A N1 H1B . . 107.4 ?
O1 C1 O2 . . 126.8(3) ?
O1 C1 C2 . . 116.8(2) ?
O2 C1 C2 . . 116.4(3) ?
O4 C2 O3 . . 126.2(3) ?
O4 C2 C1 . . 116.8(3) ?
O3 C2 C1 . . 117.0(3) ?
O6 C3 O7 . 3_676 126.7(3) ?
O6 C3 C3 . 3_676 117.1(4) ?
O7 C3 C3 3_676 3_676 116.2(4) ?
O9 C4 O8 3_776 . 127.1(3) ?
O9 C4 C4 3_776 3_776 116.9(3) ?
O8 C4 C4 . 3_776 116.0(3) ?
N1 C5 H5A . . 109.5 ?
N1 C5 H5B . . 109.5 ?
H5A C5 H5B . . 109.5 ?
N1 C5 H5C . . 109.5 ?
H5A C5 H5C . . 109.5 ?
H5B C5 H5C . . 109.5 ?
N1 C6 H6A . . 109.5 ?
N1 C6 H6B . . 109.5 ?
H6A C6 H6B . . 109.5 ?
N1 C6 H6C . . 109.5 ?
H6A C6 H6C . . 109.5 ?
H6B C6 H6C . . 109.5 ?

loop_
_geom_bond_atom_site_label_1
_geom_bond_atom_site_label_2
_geom_bond_site_symmetry_2
_geom_bond_distance
_geom_bond_publ_flag
Y1 O3 2_655 2.374(2) ?
Y1 O9 . 2.376(2) ?
Y1 O4 . 2.380(2) ?
Y1 O6 . 2.413(2) ?
Y1 O1 . 2.417(2) ?
Y1 O2 2_655 2.422(2) ?
Y1 O1W . 2.432(3) ?
Y1 O8 . 2.441(2) ?
Y1 O7 . 2.459(2) ?
O1 C1 . 1.247(3) ?
O2 C1 . 1.254(3) ?
O2 Y1 2_645 2.422(2) ?
O3 C2 . 1.254(3) ?
O3 Y1 2_645 2.374(2) ?
O4 C2 . 1.243(3) ?
O6 C3 . 1.246(4) ?
O7 C3 3_676 1.250(4) ?
O8 C4 . 1.255(4) ?
O9 C4 3_776 1.248(4) ?
O1W H1WA . 0.828(18) ?
O1W H1WB . 0.720(17) ?
O2W H2WA . 0.805(19) ?
O2W H2WB . 0.794(19) ?
O3W H3WA . 0.88(2) ?
O3W H3WB . 0.86(2) ?
O4W H4WA . 0.82(2) ?
O4W H4WB . 0.83(2) ?
N1 C5 . 1.421(6) ?
N1 C6 . 1.458(6) ?
N1 H1A . 0.9000 ?
N1 H1B . 0.9000 ?
C1 C2 . 1.548(4) ?
C3 O7 3_676 1.250(4) ?
C3 C3 3_676 1.536(6) ?
C4 O9 3_776 1.248(4) ?
C4 C4 3_776 1.535(6) ?
C5 H5A . 0.9600 ?
C5 H5B . 0.9600 ?
C5 H5C . 0.9600 ?
C6 H6A . 0.9600 ?
C6 H6B . 0.9600 ?
C6 H6C . 0.9600 ?

loop_
_geom_hbond_atom_site_label_D
_geom_hbond_atom_site_label_H
_geom_hbond_atom_site_label_A
_geom_hbond_site_symmetry_A
_geom_hbond_distance_DH
_geom_hbond_distance_HA
_geom_hbond_distance_DA
_geom_hbond_angle_DHA
O1W H1WA O2W 3_776 0.828(18) 1.93(2) 2.742(4) 167(4)
O1W H1WB O2W 1_454 0.720(17) 2.20(2) 2.861(4) 152(4)
O2W H2WA O6 4_676 0.805(19) 2.38(2) 3.143(4) 158(5)
O2W H2WA O7 2_746 0.805(19) 2.45(5) 2.944(4) 121(5)
O2W H2WB O3W 2_756 0.794(19) 2.38(3) 2.963(7) 131(4)
O2W H2WB O4W . 0.794(19) 2.44(3) 3.194(6) 159(5)
O3W H3WA O2 . 0.88(2) 2.36(7) 2.830(5) 114(6)
O3W H3WB O4W 2_746 0.86(2) 1.90(3) 2.735(6) 161(6)
O4W H4WA O1 4_576 0.82(2) 2.13(2) 2.943(4) 172(5)
O4W H4WB O3 1_656 0.83(2) 2.08(3) 2.857(4) 155(6)
N1 H1A O8 4_576 0.90 2.00 2.869(4) 163
N1 H1A O1W 4_576 0.90 2.54 3.107(4) 122
N1 H1B O3W . 0.90 1.90 2.784(6) 166

loop_
_geom_torsion_atom_site_label_1
_geom_torsion_atom_site_label_2
_geom_torsion_atom_site_label_3
_geom_torsion_atom_site_label_4
_geom_torsion_site_symmetry_1
_geom_torsion_site_symmetry_2
_geom_torsion_site_symmetry_3
_geom_torsion_site_symmetry_4
_geom_torsion
_geom_torsion_publ_flag
O3 Y1 O1 C1 2_655 . . . -146.8(2) ?
O9 Y1 O1 C1 . . . . 141.7(2) ?
O4 Y1 O1 C1 . . . . -9.2(2) ?
O6 Y1 O1 C1 . . . . 66.0(2) ?
O2 Y1 O1 C1 2_655 . . . -26.0(3) ?
O1W Y1 O1 C1 . . . . -82.0(2) ?
O8 Y1 O1 C1 . . . . -150.3(3) ?
O7 Y1 O1 C1 . . . . 88.5(3) ?
O3 Y1 O4 C2 2_655 . . . 156.4(2) ?
O9 Y1 O4 C2 . . . . -35.0(3) ?
O6 Y1 O4 C2 . . . . -67.7(2) ?
O1 Y1 O4 C2 . . . . 11.9(2) ?
O2 Y1 O4 C2 2_655 . . . 179.9(3) ?
O1W Y1 O4 C2 . . . . 100.4(2) ?
O8 Y1 O4 C2 . . . . 58.5(3) ?
O7 Y1 O4 C2 . . . . -121.0(2) ?
O3 Y1 O6 C3 2_655 . . . 2.2(3) ?
O9 Y1 O6 C3 . . . . 68.0(2) ?
O4 Y1 O6 C3 . . . . -133.8(3) ?
O1 Y1 O6 C3 . . . . 154.5(3) ?
O2 Y1 O6 C3 2_655 . . . -69.7(2) ?
O1W Y1 O6 C3 . . . . -151.3(2) ?
O8 Y1 O6 C3 . . . . 106.6(2) ?
O7 Y1 O6 C3 . . . . -8.7(2) ?
O3 Y1 O7 C3 2_655 . . 3_676 -163.4(3) ?
O9 Y1 O7 C3 . . . 3_676 -71.8(2) ?
O4 Y1 O7 C3 . . . 3_676 64.3(3) ?
O6 Y1 O7 C3 . . . 3_676 8.5(2) ?
O1 Y1 O7 C3 . . . 3_676 -15.1(3) ?
O2 Y1 O7 C3 2_655 . . 3_676 123.9(3) ?
O1W Y1 O7 C3 . . . 3_676 149.8(2) ?
O8 Y1 O7 C3 . . . 3_676 -115.3(2) ?
O3 Y1 O8 C4 2_655 . . . 87.9(2) ?
O9 Y1 O8 C4 . . . . -5.14(19) ?
O4 Y1 O8 C4 . . . . -139.29(19) ?
O6 Y1 O8 C4 . . . . -46.0(2) ?
O1 Y1 O8 C4 . . . . -94.3(2) ?
O2 Y1 O8 C4 2_655 . . . 129.6(2) ?
O1W Y1 O8 C4 . . . . 177.4(2) ?
O7 Y1 O8 C4 . . . . 40.2(2) ?
O3 Y1 O9 C4 2_655 . . 3_776 -65.9(2) ?
O4 Y1 O9 C4 . . . 3_776 122.1(2) ?
O6 Y1 O9 C4 . . . 3_776 154.1(2) ?
O1 Y1 O9 C4 . . . 3_776 79.1(2) ?
O2 Y1 O9 C4 2_655 . . 3_776 -113.6(2) ?
O1W Y1 O9 C4 . . . 3_776 8.5(3) ?
O8 Y1 O9 C4 . . . 3_776 5.23(19) ?
O7 Y1 O9 C4 . . . 3_776 -136.5(2) ?
Y1 O1 C1 O2 . . . . -173.7(3) ?
Y1 O1 C1 C2 . . . . 6.4(4) ?
Y1 O2 C1 O1 2_645 . . . -172.3(3) ?
Y1 O2 C1 C2 2_645 . . . 7.6(4) ?
Y1 O4 C2 O3 . . . . 167.4(2) ?
Y1 O4 C2 C1 . . . . -13.2(4) ?
Y1 O3 C2 O4 2_645 . . . 165.7(3) ?
Y1 O3 C2 C1 2_645 . . . -13.8(4) ?
O1 C1 C2 O4 . . . . 4.4(4) ?
O2 C1 C2 O4 . . . . -175.5(3) ?
O1 C1 C2 O3 . . . . -176.1(3) ?
O2 C1 C2 O3 . . . . 4.0(4) ?
Y1 O6 C3 O7 . . . 3_676 -171.9(3) ?
Y1 O6 C3 C3 . . . 3_676 8.3(5) ?
Y1 O8 C4 O9 . . . 3_776 -175.3(2) ?
Y1 O8 C4 C4 . . . 3_776 4.7(4) ?
